data_2211461
loop_
_publ_author_name
'Babar, Tariq Mahmood'
'Qadeer, Ghulam'
'Khan, Gul Shahzada'
'Rama, Nasim Hasan'
'Wong, Wai-Yeung'

_publ_section_title
;
 3-(4-Fluorobenzyl)isocoumarin
;
_journal_issue 12
_journal_name_full 'Acta Crystallographica Section E'
_journal_page_first o5612
_journal_page_last o5613
_journal_paper_doi 10.1107/S1600536806047751
_journal_volume 62
_journal_year 2006
_chemical_formula_moiety 'C16 H11 F O2'
_chemical_formula_sum 'C16 H11 F O2'
_chemical_formula_weight 254.25
_chemical_melting_point 181
_chemical_name_common 3-(4-flourobenzyl)isocoumarin
_chemical_name_systematic
;
3-(4-fluorobenzyl)isocoumarin
;
_space_group_IT_number 14
_symmetry_cell_setting monoclinic
_symmetry_space_group_name_Hall '-P 2ybc'
_symmetry_space_group_name_H-M 'P 1 21/c 1'
_atom_sites_solution_hydrogens geom
_atom_sites_solution_primary direct
_atom_sites_solution_secondary difmap
_audit_creation_method SHELXL-97
_cell_angle_alpha 90.00
_cell_angle_beta 103.011(2)
_cell_angle_gamma 90.00
_cell_formula_units_Z 4
_cell_length_a 16.3696(16)
_cell_length_b 5.5359(5)
_cell_length_c 14.1406(14)
_cell_measurement_reflns_used 2688
_cell_measurement_temperature 294(2)
_cell_measurement_theta_max 28.17
_cell_measurement_theta_min 2.68
_cell_volume 1248.5(2)
_computing_cell_refinement 'SAINT (Bruker, 1999)'
_computing_data_collection 'SMART (Bruker, 1998)'
_computing_data_reduction SAINT
_computing_molecular_graphics 'SHELXTL (Bruker, 1999)'
_computing_publication_material SHELXTL
_computing_structure_refinement 'SHELXL97 (Sheldrick,1997)'
_computing_structure_solution 'SHELXS97 (Sheldrick,1997)'
_diffrn_ambient_temperature 294(2)
_diffrn_measured_fraction_theta_full 0.959
_diffrn_measured_fraction_theta_max 0.959
_diffrn_measurement_device_type 'Bruker SMART CCD area-detector diffractometer'
_diffrn_measurement_method '\w and \f scan'
_diffrn_radiation_monochromator graphite
_diffrn_radiation_source 'fine-focus sealed tube'
_diffrn_radiation_type MoK\a
_diffrn_radiation_wavelength 0.71073
_diffrn_reflns_av_R_equivalents 0.0199
_diffrn_reflns_av_sigmaI/netI 0.0233
_diffrn_reflns_limit_h_max 21
_diffrn_reflns_limit_h_min -19
_diffrn_reflns_limit_k_max 7
_diffrn_reflns_limit_k_min -6
_diffrn_reflns_limit_l_max 18
_diffrn_reflns_limit_l_min -18
_diffrn_reflns_number 6998
_diffrn_reflns_theta_full 28.30
_diffrn_reflns_theta_max 28.30
_diffrn_reflns_theta_min 2.55
_exptl_absorpt_coefficient_mu 0.098
_exptl_absorpt_correction_T_max 0.981
_exptl_absorpt_correction_T_min 0.972
_exptl_absorpt_correction_type multi-scan
_exptl_absorpt_process_details '(SADABS; Sheldrick, 1996)'
_exptl_crystal_colour colorless
_exptl_crystal_density_diffrn 1.353
_exptl_crystal_density_method 'not measured'
_exptl_crystal_description block
_exptl_crystal_F_000 528
_exptl_crystal_size_max 0.28
_exptl_crystal_size_mid 0.22
_exptl_crystal_size_min 0.20
_refine_diff_density_max 0.113
_refine_diff_density_min -0.182
_refine_ls_extinction_method none
_refine_ls_goodness_of_fit_ref 1.007
_refine_ls_hydrogen_treatment constr
_refine_ls_matrix_type full
_refine_ls_number_parameters 172
_refine_ls_number_reflns 2883
_refine_ls_number_restraints 0
_refine_ls_restrained_S_all 1.007
_refine_ls_R_factor_all 0.0672
_refine_ls_R_factor_gt 0.0419
_refine_ls_shift/su_max 0.000
_refine_ls_shift/su_mean 0.000
_refine_ls_structure_factor_coef Fsqd
_refine_ls_weighting_details 'calc w=1/[\s^2^(Fo^2^)+(0.0620P)^2^+0.1403P] where P=(Fo^2^+2Fc^2^)/3'
_refine_ls_weighting_scheme calc
_refine_ls_wR_factor_gt 0.1063
_refine_ls_wR_factor_ref 0.1249
_reflns_number_gt 1969
_reflns_number_total 2883
_reflns_threshold_expression I>2\s(I)
_cod_data_source_file hk2161.cif
_cod_data_source_block I
_cod_original_sg_symbol_H-M 'P 21/c'
_cod_database_code 2211461
_cod_database_fobs_code 2211461

loop_
_symmetry_equiv_pos_as_xyz
'x, y, z'
'-x, y+1/2, -z+1/2'
'-x, -y, -z'
'x, -y-1/2, z-1/2'

loop_
_atom_site_type_symbol
_atom_site_label
_atom_site_fract_x
_atom_site_fract_y
_atom_site_fract_z
_atom_site_U_iso_or_equiv
_atom_site_adp_type
_atom_site_calc_flag
_atom_site_refinement_flags
_atom_site_occupancy
C C1 0.40433(11) -0.0369(4) 0.39631(13) 0.0758(5) Uani d . 1
H H1A 0.4142 -0.0079 0.4627 0.091 Uiso calc R 1
C C2 0.44394(11) -0.2241(4) 0.36180(16) 0.0862(6) Uani d . 1
H H2A 0.4809 -0.3221 0.4049 0.103 Uiso calc R 1
C C3 0.42922(11) -0.2682(3) 0.26283(15) 0.0808(5) Uani d . 1
H H3A 0.4562 -0.3962 0.2400 0.097 Uiso calc R 1
C C4 0.37529(9) -0.1250(3) 0.19836(12) 0.0653(4) Uani d . 1
H H4A 0.3661 -0.1560 0.1322 0.078 Uiso calc R 1
C C5 0.33385(8) 0.0678(3) 0.23141(10) 0.0525(3) Uani d . 1
C C6 0.34899(9) 0.1107(3) 0.33149(10) 0.0568(4) Uani d . 1
C C7 0.30630(9) 0.3098(3) 0.36837(9) 0.0593(4) Uani d . 1
C C8 0.23346(8) 0.3907(3) 0.20267(9) 0.0495(3) Uani d . 1
C C9 0.27458(8) 0.2185(3) 0.16747(9) 0.0508(3) Uani d . 1
H H9A 0.2649 0.1952 0.1007 0.061 Uiso calc R 1
C C10 0.16733(9) 0.5567(3) 0.14890(10) 0.0568(4) Uani d . 1
H H10A 0.1883 0.7210 0.1568 0.068 Uiso calc R 1
H H10B 0.1189 0.5472 0.1776 0.068 Uiso calc R 1
C C11 0.13989(8) 0.5018(3) 0.04170(9) 0.0489(3) Uani d . 1
C C12 0.16609(10) 0.6406(3) -0.02631(11) 0.0647(4) Uani d . 1
H H12A 0.2018 0.7706 -0.0062 0.078 Uiso calc R 1
C C13 0.14031(12) 0.5901(3) -0.12413(12) 0.0766(5) Uani d . 1
H H13A 0.1581 0.6851 -0.1699 0.092 Uiso calc R 1
C C14 0.08860(10) 0.3994(3) -0.15222(10) 0.0626(4) Uani d . 1
C C15 0.06171(10) 0.2551(3) -0.08801(11) 0.0678(4) Uani d . 1
H H15A 0.0267 0.1241 -0.1089 0.081 Uiso calc R 1
C C16 0.08785(10) 0.3085(3) 0.00928(10) 0.0640(4) Uani d . 1
H H16A 0.0699 0.2116 0.0544 0.077 Uiso calc R 1
F F1 0.06264(7) 0.3504(2) -0.24905(6) 0.0987(4) Uani d . 1
O O1 0.31681(8) 0.3727(2) 0.45168(7) 0.0818(4) Uani d . 1
O O2 0.24844(6) 0.4374(2) 0.30111(6) 0.0590(3) Uani d . 1

loop_
_atom_site_aniso_label
_atom_site_aniso_U_11
_atom_site_aniso_U_22
_atom_site_aniso_U_33
_atom_site_aniso_U_12
_atom_site_aniso_U_13
_atom_site_aniso_U_23
C1 0.0673(10) 0.0874(13) 0.0648(10) -0.0087(9) -0.0014(8) 0.0201(9)
C2 0.0670(11) 0.0790(13) 0.1033(15) 0.0047(10) -0.0006(10) 0.0278(11)
C3 0.0617(10) 0.0664(11) 0.1093(15) 0.0047(8) 0.0089(10) -0.0001(10)
C4 0.0545(8) 0.0643(10) 0.0747(10) -0.0002(7) 0.0092(7) -0.0090(8)
C5 0.0471(7) 0.0561(8) 0.0527(8) -0.0080(6) 0.0079(6) -0.0016(6)
C6 0.0519(8) 0.0656(9) 0.0497(7) -0.0106(7) 0.0045(6) 0.0066(7)
C7 0.0640(9) 0.0743(10) 0.0377(7) -0.0102(8) 0.0078(6) 0.0021(7)
C8 0.0556(7) 0.0558(8) 0.0359(6) -0.0053(6) 0.0076(5) -0.0056(6)
C9 0.0529(7) 0.0585(8) 0.0394(6) -0.0031(6) 0.0073(5) -0.0055(6)
C10 0.0639(8) 0.0562(9) 0.0481(7) 0.0046(7) 0.0079(6) -0.0062(6)
C11 0.0511(7) 0.0492(8) 0.0443(7) 0.0046(6) 0.0063(5) 0.0009(6)
C12 0.0741(10) 0.0571(9) 0.0585(9) -0.0089(8) 0.0056(7) 0.0101(7)
C13 0.0939(12) 0.0828(12) 0.0530(9) 0.0007(10) 0.0163(8) 0.0241(8)
C14 0.0689(9) 0.0738(11) 0.0398(7) 0.0189(8) 0.0007(6) -0.0005(7)
C15 0.0705(10) 0.0694(10) 0.0571(9) -0.0099(8) 0.0007(7) -0.0078(8)
C16 0.0738(10) 0.0677(10) 0.0493(8) -0.0171(8) 0.0114(7) 0.0022(7)
F1 0.1212(9) 0.1238(10) 0.0405(5) 0.0281(7) -0.0045(5) -0.0061(5)
O1 0.0999(9) 0.1064(10) 0.0367(5) -0.0066(7) 0.0101(5) -0.0049(6)
O2 0.0671(6) 0.0717(7) 0.0371(5) 0.0025(5) 0.0093(4) -0.0074(4)

loop_
_atom_type_symbol
_atom_type_description
_atom_type_scat_dispersion_real
_atom_type_scat_dispersion_imag
_atom_type_scat_source
C C 0.0033 0.0016 'International Tables Vol C Tables 4.2.6.8 and 6.1.1.4'
H H 0.0000 0.0000 'International Tables Vol C Tables 4.2.6.8 and 6.1.1.4'
O O 0.0106 0.0060 'International Tables Vol C Tables 4.2.6.8 and 6.1.1.4'
F F 0.0171 0.0103 'International Tables Vol C Tables 4.2.6.8 and 6.1.1.4'

loop_
_geom_angle_atom_site_label_1
_geom_angle_atom_site_label_2
_geom_angle_atom_site_label_3
_geom_angle
C2 C1 C6 119.85(17)
C2 C1 H1A 120.1
C6 C1 H1A 120.1
C1 C2 C3 120.26(17)
C1 C2 H2A 119.9
C3 C2 H2A 119.9
C4 C3 C2 120.60(18)
C4 C3 H3A 119.7
C2 C3 H3A 119.7
C3 C4 C5 120.47(16)
C3 C4 H4A 119.8
C5 C4 H4A 119.8
C4 C5 C6 118.54(14)
C4 C5 C9 122.85(13)
C6 C5 C9 118.58(13)
C1 C6 C5 120.28(16)
C1 C6 C7 119.85(14)
C5 C6 C7 119.87(13)
O1 C7 O2 116.90(15)
O1 C7 C6 126.36(15)
O2 C7 C6 116.74(11)
C9 C8 O2 121.47(12)
C9 C8 C10 128.52(12)
O2 C8 C10 110.01(11)
C8 C9 C5 120.63(12)
C8 C9 H9A 119.7
C5 C9 H9A 119.7
C8 C10 C11 113.91(11)
C8 C10 H10A 108.8
C11 C10 H10A 108.8
C8 C10 H10B 108.8
C11 C10 H10B 108.8
H10A C10 H10B 107.7
C12 C11 C16 117.90(13)
C12 C11 C10 121.40(13)
C16 C11 C10 120.70(13)
C11 C12 C13 121.02(15)
C11 C12 H12A 119.5
C13 C12 H12A 119.5
C14 C13 C12 118.75(15)
C14 C13 H13A 120.6
C12 C13 H13A 120.6
C15 C14 C13 122.58(14)
C15 C14 F1 118.66(16)
C13 C14 F1 118.76(15)
C14 C15 C16 117.89(15)
C14 C15 H15A 121.1
C16 C15 H15A 121.1
C15 C16 C11 121.86(14)
C15 C16 H16A 119.1
C11 C16 H16A 119.1
C7 O2 C8 122.57(11)

loop_
_geom_bond_atom_site_label_1
_geom_bond_atom_site_label_2
_geom_bond_distance
C1 C2 1.370(3)
C1 C6 1.398(2)
C1 H1A 0.9300
C2 C3 1.387(3)
C2 H2A 0.9300
C3 C4 1.370(2)
C3 H3A 0.9300
C4 C5 1.400(2)
C4 H4A 0.9300
C5 C6 1.4010(19)
C5 C9 1.4353(19)
C6 C7 1.462(2)
C7 O1 1.2031(16)
C7 O2 1.3766(18)
C8 C9 1.3269(19)
C8 O2 1.3824(14)
C8 C10 1.491(2)
C9 H9A 0.9300
C10 C11 1.5117(18)
C10 H10A 0.9700
C10 H10B 0.9700
C11 C12 1.3728(19)
C11 C16 1.380(2)
C12 C13 1.381(2)
C12 H12A 0.9300
C13 C14 1.355(3)
C13 H13A 0.9300
C14 C15 1.355(2)
C14 F1 1.3663(15)
C15 C16 1.378(2)
C15 H15A 0.9300
C16 H16A 0.9300

loop_
_geom_hbond_atom_site_label_D
_geom_hbond_atom_site_label_H
_geom_hbond_atom_site_label_A
_geom_hbond_site_symmetry_A
_geom_hbond_distance_DH
_geom_hbond_distance_HA
_geom_hbond_distance_DA
_geom_hbond_angle_DHA
_geom_hbond_publ_flag
C9 H9A O1 4_565 0.93 2.47 3.3157(17) 151 yes

loop_
_geom_torsion_atom_site_label_1
_geom_torsion_atom_site_label_2
_geom_torsion_atom_site_label_3
_geom_torsion_atom_site_label_4
_geom_torsion
C6 C1 C2 C3 -0.2(3)
C1 C2 C3 C4 0.3(3)
C2 C3 C4 C5 -0.3(3)
C3 C4 C5 C6 0.2(2)
C3 C4 C5 C9 -177.81(14)
C2 C1 C6 C5 0.0(2)
C2 C1 C6 C7 179.63(15)
C4 C5 C6 C1 -0.1(2)
C9 C5 C6 C1 178.02(13)
C4 C5 C6 C7 -179.64(13)
C9 C5 C6 C7 -1.6(2)
C1 C6 C7 O1 4.3(2)
C5 C6 C7 O1 -176.14(15)
C1 C6 C7 O2 -175.69(13)
C5 C6 C7 O2 3.9(2)
O2 C8 C9 C5 2.6(2)
C10 C8 C9 C5 -176.97(13)
C4 C5 C9 C8 176.28(14)
C6 C5 C9 C8 -1.7(2)
C9 C8 C10 C11 5.8(2)
O2 C8 C10 C11 -173.76(11)
C8 C10 C11 C12 -103.74(16)
C8 C10 C11 C16 75.84(18)
C16 C11 C12 C13 0.8(2)
C10 C11 C12 C13 -179.60(15)
C11 C12 C13 C14 -0.3(3)
C12 C13 C14 C15 -0.5(3)
C12 C13 C14 F1 179.58(14)
C13 C14 C15 C16 0.7(3)
F1 C14 C15 C16 -179.39(14)
C14 C15 C16 C11 -0.1(3)
C12 C11 C16 C15 -0.6(2)
C10 C11 C16 C15 179.79(14)
O1 C7 O2 C8 176.85(13)
C6 C7 O2 C8 -3.19(19)
C9 C8 O2 C7 0.0(2)
C10 C8 O2 C7 179.62(12)

loop_
_cod_related_entry_id
_cod_related_entry_database
_cod_related_entry_code
1 ChemSpider 11660667
